data_4301738
loop_
_publ_author_name
'Sounik Saha'
'Ritankar Majumdar'
'Mithun Roy'
'Rajan R. Dighe'
'Akhil R. Chakravarty'

_publ_contact_author_address
;Department of Inorganic and Physical Chemistry 
Indian Institute of Science
Bangalore 560 012. INDIA
;
_publ_contact_author_email arc@ipc.iisc.ernet.in
_publ_contact_author_fax 91-080-23600683
_publ_contact_author_name 'Prof. A. R. Chakravarty'
_publ_contact_author_phone 91-080-22932533
_publ_section_title
;
An Iron Complex of Dipyridophenazine as a Potent Photocytotoxic Agent in
Visible Light
;
_journal_name_full 'Inorganic Chemistry'
_journal_page_first 2652
_journal_page_last 2663
_journal_paper_doi 10.1021/ic8022612
_journal_volume 48
_journal_year 2009
_chemical_formula_moiety 'C53 H64.50 Fe N5.50 O5.50'
_chemical_formula_sum 'C53 H64.5 Fe N5.5 O5.5'
_chemical_formula_weight 922.45
_chemical_name_systematic
;
 ?
;
_space_group_IT_number 2
_symmetry_cell_setting triclinic
_symmetry_space_group_name_Hall '-P 1'
_symmetry_space_group_name_H-M 'P -1'
_atom_sites_solution_hydrogens geom
_atom_sites_solution_primary direct
_atom_sites_solution_secondary difmap
_audit_creation_method SHELXL-97
_cell_angle_alpha 74.456(4)
_cell_angle_beta 75.996(4)
_cell_angle_gamma 65.834(4)
_cell_formula_units_Z 4
_cell_length_a 14.887(3)
_cell_length_b 15.120(3)
_cell_length_c 25.123(5)
_cell_measurement_temperature 293(2)
_cell_volume 4914.1(17)
_computing_cell_refinement 'Bruker Smart'
_computing_data_collection 'Bruker Smart'
_computing_data_reduction 'Bruker Saint'
_computing_molecular_graphics 'Ortep-3 for Windows (Farrugia, 1997)'
_computing_publication_material 'WinGX publication routines (Farrugia, 1999)'
_computing_structure_refinement 'SHELXL-97 (Sheldrick, 1997)'
_computing_structure_solution 'SHELXL-97 (Sheldrick, 1997)'
_diffrn_ambient_temperature 293(2)
_diffrn_detector_area_resol_mean 0.3
_diffrn_measured_fraction_theta_full 0.997
_diffrn_measured_fraction_theta_max 0.997
_diffrn_measurement_device_type 'Bruker Smart CCD Area Detector'
_diffrn_measurement_method 'omega scans'
_diffrn_radiation_monochromator graphite
_diffrn_radiation_source 'fine-focus sealed tube'
_diffrn_radiation_type MoK\a
_diffrn_radiation_wavelength 0.71073
_diffrn_reflns_av_R_equivalents 0.0711
_diffrn_reflns_av_sigmaI/netI 0.0956
_diffrn_reflns_limit_h_max 17
_diffrn_reflns_limit_h_min -17
_diffrn_reflns_limit_k_max 17
_diffrn_reflns_limit_k_min -17
_diffrn_reflns_limit_l_max 29
_diffrn_reflns_limit_l_min -29
_diffrn_reflns_number 47408
_diffrn_reflns_theta_full 25.00
_diffrn_reflns_theta_max 25.00
_diffrn_reflns_theta_min 1.50
_exptl_absorpt_coefficient_mu 0.360
_exptl_absorpt_correction_T_max 0.888
_exptl_absorpt_correction_T_min 0.854
_exptl_absorpt_correction_type empirical
_exptl_absorpt_process_details SADABS(Sheldrick,1997)
_exptl_crystal_colour Purple
_exptl_crystal_density_diffrn 1.247
_exptl_crystal_density_method 'not measured'
_exptl_crystal_description Block
_exptl_crystal_F_000 1964
_exptl_crystal_size_max 0.44
_exptl_crystal_size_mid 0.38
_exptl_crystal_size_min 0.33
_refine_diff_density_max 1.017
_refine_diff_density_min -0.886
_refine_diff_density_rms 0.095
_refine_ls_extinction_method none
_refine_ls_goodness_of_fit_ref 1.018
_refine_ls_hydrogen_treatment constr
_refine_ls_matrix_type full
_refine_ls_number_parameters 991
_refine_ls_number_reflns 17247
_refine_ls_number_restraints 2
_refine_ls_restrained_S_all 1.019
_refine_ls_R_factor_all 0.1516
_refine_ls_R_factor_gt 0.0955
_refine_ls_shift/su_max 0.047
_refine_ls_shift/su_mean 0.002
_refine_ls_structure_factor_coef Fsqd
_refine_ls_weighting_details 'calc w=1/[\s^2^(Fo^2^)+(0.1377P)^2^+9.2533P] where P=(Fo^2^+2Fc^2^)/3'
_refine_ls_weighting_scheme calc
_refine_ls_wR_factor_gt 0.2377
_refine_ls_wR_factor_ref 0.2758
_reflns_number_gt 10389
_reflns_number_total 17247
_reflns_threshold_expression >2sigma(I)
_cod_data_source_file ic8022612_si_003.cif
_cod_data_source_block icarc3
_cod_depositor_comments
;
The following automatic conversions were performed:
'_symmetry_cell_setting' value 'Triclinic' changed to 'triclinic'
according to '/home/saulius/struct/CIF-dictionaries/cif_core.dic'
dictionary named 'cif_core.dic' version 2.4.1 from 2010-06-29.

Automatic conversion script
Id: cif_fix_enum 1527 2010-12-29 10:47:43Z saulius 
;
_cod_original_formula_sum 'C53 H64.50 Fe N5.50 O5.50'
_cod_database_code 4301738

loop_
_symmetry_equiv_pos_as_xyz
'x, y, z'
'-x, -y, -z'

loop_
_atom_site_label
_atom_site_type_symbol
_atom_site_fract_x
_atom_site_fract_y
_atom_site_fract_z
_atom_site_U_iso_or_equiv
_atom_site_adp_type
_atom_site_occupancy
_atom_site_symmetry_multiplicity
_atom_site_calc_flag
_atom_site_refinement_flags
_atom_site_disorder_assembly
_atom_site_disorder_group
Fe1 Fe 0.48672(6) 0.20189(6) 0.57762(3) 0.0338(2) Uani 1 1 d . . .
Fe2 Fe 0.81886(6) 0.27787(6) 0.91132(3) 0.0314(2) Uani 1 1 d . . .
O5 O 0.8722(3) 0.2921(3) 0.83421(16) 0.0385(10) Uani 1 1 d . . .
O2 O 0.4971(3) 0.1795(3) 0.65452(16) 0.0376(10) Uani 1 1 d . . .
O6 O 0.7821(3) 0.4092(3) 0.92057(17) 0.0390(10) Uani 1 1 d . . .
O3 O 0.4771(3) 0.2829(3) 0.49868(17) 0.0434(10) Uani 1 1 d . . .
O1 O 0.5672(3) 0.0710(3) 0.56619(17) 0.0405(10) Uani 1 1 d . . .
N9 N 0.4221(4) 0.1545(4) 0.9373(2) 0.0443(13) Uani 1 1 d . . .
O7 O 0.8091(3) 0.2100(3) 0.99342(17) 0.0413(10) Uani 1 1 d . . .
O8 O 0.8929(3) 0.0895(3) 1.05733(19) 0.0573(13) Uani 1 1 d . . .
N5 N 0.6152(3) 0.2475(3) 0.55801(19) 0.0341(11) Uani 1 1 d . . .
N1 N 0.3563(3) 0.1765(3) 0.5715(2) 0.0360(11) Uani 1 1 d . . .
N6 N 0.8129(3) 0.1313(3) 0.9033(2) 0.0353(11) Uani 1 1 d . . .
N8 N 0.5806(4) -0.0242(4) 0.9186(2) 0.0447(13) Uani 1 1 d . . .
N10 N 0.9684(3) 0.2349(3) 0.93073(19) 0.0322(11) Uani 1 1 d . . .
N2 N 0.3490(4) 0.3451(3) 0.5926(2) 0.0356(11) Uani 1 1 d . . .
N7 N 0.6623(3) 0.3013(3) 0.9195(2) 0.0345(11) Uani 1 1 d . . .
C68 C 0.7187(4) 0.1325(4) 0.9109(2) 0.0331(13) Uani 1 1 d . . .
N3 N 0.0079(4) 0.3207(4) 0.5546(2) 0.0422(13) Uani 1 1 d . . .
N4 N 0.0004(4) 0.4970(4) 0.5778(2) 0.0414(12) Uani 1 1 d . . .
C4 C 0.1820(4) 0.2442(4) 0.5634(2) 0.0368(14) Uani 1 1 d . . .
O4 O 0.4988(4) 0.4165(4) 0.4422(2) 0.0621(14) Uani 1 1 d . . .
C12 C 0.0833(4) 0.4175(4) 0.5768(2) 0.0362(14) Uani 1 1 d . . .
C69 C 1.0370(4) 0.1756(4) 0.8390(2) 0.0331(13) Uani 1 1 d . . .
C13 C 0.1729(4) 0.4224(4) 0.5879(2) 0.0361(14) Uani 1 1 d . . .
C5 C 0.0875(4) 0.3280(4) 0.5654(2) 0.0376(14) Uani 1 1 d . . .
C87 C 0.9385(5) 0.4133(4) 0.9221(2) 0.0376(14) Uani 1 1 d . . .
C39 C 0.4265(5) 0.2845(5) 0.7232(2) 0.0408(15) Uani 1 1 d . . .
C62 C 0.5167(4) 0.1461(4) 0.9281(2) 0.0360(14) Uani 1 1 d . . .
C54 C 0.6994(4) 0.0504(4) 0.9094(2) 0.0354(14) Uani 1 1 d . . .
C63 C 0.5384(4) 0.2317(4) 0.9278(2) 0.0380(14) Uani 1 1 d . . .
C19 C 0.7295(4) 0.0701(4) 0.5583(3) 0.0417(15) Uani 1 1 d . . .
C41 C 0.4895(5) 0.4186(5) 0.7112(3) 0.0433(15) Uani 1 1 d . . .
C70 C 1.1149(4) 0.0930(4) 0.8223(2) 0.0378(14) Uani 1 1 d . . .
H70 H 1.1709 0.0641 0.8402 0.045 Uiso 1 1 calc R . .
C67 C 0.6384(4) 0.2242(4) 0.9194(2) 0.0330(13) Uani 1 1 d . . .
C18 C 0.2678(4) 0.2519(4) 0.5725(2) 0.0332(13) Uani 1 1 d . . .
C33 C 0.6960(4) 0.1745(4) 0.5257(2) 0.0397(15) Uani 1 1 d . . .
H33A H 0.7529 0.1947 0.5134 0.048 Uiso 1 1 calc R . .
H33B H 0.6724 0.1758 0.4926 0.048 Uiso 1 1 calc R . .
C55 C 0.5963(4) 0.0563(4) 0.9190(3) 0.0382(14) Uani 1 1 d . . .
C37 C 0.5664(4) 0.2967(4) 0.6514(2) 0.0336(13) Uani 1 1 d . . .
C74 C 0.9505(4) 0.2182(4) 0.8134(2) 0.0346(13) Uani 1 1 d . . .
C24 C 0.6621(4) 0.0222(4) 0.5782(2) 0.0385(14) Uani 1 1 d . . .
C42 C 0.5615(4) 0.3784(5) 0.6681(2) 0.0383(14) Uani 1 1 d . . .
H42 H 0.6076 0.4078 0.6501 0.046 Uiso 1 1 calc R . .
C21 C 0.8633(5) -0.0752(5) 0.5949(3) 0.0504(17) Uani 1 1 d . . .
C29 C 0.6224(6) -0.1319(6) 0.6324(3) 0.0600(5) Uani 1 1 d . . .
C65 C 0.4892(5) 0.3995(5) 0.9379(3) 0.0500(17) Uani 1 1 d . . .
H65 H 0.4404 0.4601 0.9438 0.060 Uiso 1 1 calc R . .
C2 C 0.2814(5) 0.0796(5) 0.5506(3) 0.0530(18) Uani 1 1 d . . .
H2 H 0.2887 0.0196 0.5434 0.064 Uiso 1 1 calc R . .
C92 C 1.0054(5) 0.4614(5) 0.9067(3) 0.0469(16) Uani 1 1 d . . .
H92 H 1.0681 0.4288 0.9176 0.056 Uiso 1 1 calc R . .
C17 C 0.2628(4) 0.3430(4) 0.5847(2) 0.0341(13) Uani 1 1 d . . .
C88 C 0.8438(5) 0.4599(4) 0.9059(2) 0.0388(14) Uani 1 1 d . . .
C20 C 0.8272(5) 0.0218(5) 0.5666(3) 0.0493(17) Uani 1 1 d . . .
H20 H 0.8708 0.0553 0.5528 0.059 Uiso 1 1 calc R . .
C73 C 0.9462(5) 0.1832(4) 0.7676(2) 0.0392(14) Uani 1 1 d . . .
C51 C 0.8885(4) 0.0466(4) 0.8943(3) 0.0403(15) Uani 1 1 d . . .
H51 H 0.9533 0.0447 0.8886 0.048 Uiso 1 1 calc R . .
C89 C 0.8145(5) 0.5582(4) 0.8765(3) 0.0430(15) Uani 1 1 d . . .
C3 C 0.1911(5) 0.1554(5) 0.5517(3) 0.0495(17) Uani 1 1 d . . .
H3 H 0.1363 0.1480 0.5446 0.059 Uiso 1 1 calc R . .
C91 C 0.9818(6) 0.5561(5) 0.8758(3) 0.0545(18) Uani 1 1 d . . .
C56 C 0.4843(5) -0.0165(5) 0.9277(3) 0.0459(16) Uani 1 1 d . . .
C61 C 0.4058(5) 0.0726(5) 0.9372(3) 0.0454(16) Uani 1 1 d . . .
C1 C 0.3627(5) 0.0931(5) 0.5607(3) 0.0433(15) Uani 1 1 d . . .
H1 H 0.4241 0.0412 0.5596 0.052 Uiso 1 1 calc R . .
C34 C 0.6490(4) 0.2502(4) 0.6079(2) 0.0359(14) Uani 1 1 d . . .
H34A H 0.6935 0.2863 0.5963 0.043 Uiso 1 1 calc R . .
H34B H 0.6868 0.1831 0.6248 0.043 Uiso 1 1 calc R . .
C84 C 0.9650(5) 0.3126(4) 0.9581(2) 0.0386(14) Uani 1 1 d . . .
H84A H 1.0295 0.2940 0.9689 0.046 Uiso 1 1 calc R . .
H84B H 0.9166 0.3153 0.9919 0.046 Uiso 1 1 calc R . .
C40 C 0.4255(5) 0.3679(5) 0.7382(3) 0.0456(16) Uani 1 1 d . . .
H40 H 0.3788 0.3912 0.7682 0.055 Uiso 1 1 calc R . .
C6 C -0.0775(4) 0.4014(5) 0.5561(2) 0.0400(15) Uani 1 1 d . . .
C83 C 1.0470(4) 0.2243(4) 0.8808(2) 0.0365(14) Uani 1 1 d . . .
H83A H 1.1111 0.1865 0.8934 0.044 Uiso 1 1 calc R . .
H83B H 1.0467 0.2895 0.8622 0.044 Uiso 1 1 calc R . .
C38 C 0.4960(4) 0.2525(4) 0.6764(2) 0.0362(14) Uani 1 1 d . . .
C36 C 0.5152(5) 0.3503(5) 0.4830(3) 0.0416(15) Uani 1 1 d . . .
C90 C 0.8859(5) 0.6028(5) 0.8620(3) 0.0526(18) Uani 1 1 d . . .
H90 H 0.8678 0.6674 0.8421 0.063 Uiso 1 1 calc R . .
C23 C 0.6937(5) -0.0761(4) 0.6083(3) 0.0418(15) Uani 1 1 d . . .
C11 C -0.0808(5) 0.4891(5) 0.5675(3) 0.0414(15) Uani 1 1 d . . .
C86 C 0.8894(5) 0.1458(4) 1.0122(3) 0.0391(14) Uani 1 1 d . . .
C15 C 0.2564(5) 0.5093(5) 0.6103(3) 0.0487(17) Uani 1 1 d . . .
H15 H 0.2567 0.5644 0.6200 0.058 Uiso 1 1 calc R . .
C43 C 0.3579(6) 0.2295(6) 0.7577(3) 0.0600(5) Uani 1 1 d . . .
C71 C 1.1112(5) 0.0531(5) 0.7801(3) 0.0417(15) Uani 1 1 d . . .
C97 C 0.7098(6) 0.6159(6) 0.8612(3) 0.0600(5) Uani 1 1 d . . .
C16 C 0.3442(5) 0.4268(5) 0.6048(3) 0.0425(15) Uani 1 1 d . . .
H16 H 0.4026 0.4296 0.6101 0.051 Uiso 1 1 calc R . .
C72 C 1.0279(5) 0.0998(5) 0.7538(3) 0.0421(15) Uani 1 1 d . . .
H72 H 1.0257 0.0739 0.7247 0.051 Uiso 1 1 calc R . .
C25 C 0.9732(6) -0.1308(6) 0.6013(3) 0.0600(5) Uani 1 1 d . . .
C14 C 0.1698(5) 0.5079(5) 0.6013(3) 0.0466(16) Uani 1 1 d . . .
H14 H 0.1106 0.5623 0.6040 0.056 Uiso 1 1 calc R . .
C53 C 0.7792(5) -0.0356(5) 0.9008(3) 0.0466(16) Uani 1 1 d . . .
H53 H 0.7685 -0.0917 0.9003 0.056 Uiso 1 1 calc R . .
C75 C 1.1935(6) -0.0411(6) 0.7632(3) 0.0600(5) Uani 1 1 d . . .
C35 C 0.5841(4) 0.3451(4) 0.5206(2) 0.0388(14) Uani 1 1 d . . .
H35A H 0.6424 0.3565 0.4977 0.047 Uiso 1 1 calc R . .
H35B H 0.5500 0.3963 0.5427 0.047 Uiso 1 1 calc R . .
C22 C 0.7932(5) -0.1208(5) 0.6149(3) 0.0533(18) Uani 1 1 d . . .
H22 H 0.8151 -0.1858 0.6341 0.064 Uiso 1 1 calc R . .
C85 C 0.9849(4) 0.1422(4) 0.9724(2) 0.0377(14) Uani 1 1 d . . .
H85A H 1.0363 0.1322 0.9933 0.045 Uiso 1 1 calc R . .
H85B H 1.0076 0.0870 0.9534 0.045 Uiso 1 1 calc R . .
C64 C 0.4639(5) 0.3221(5) 0.9374(3) 0.0480(17) Uani 1 1 d . . .
H64 H 0.3972 0.3297 0.9434 0.058 Uiso 1 1 calc R . .
C47 C 0.4776(6) 0.5120(6) 0.7289(3) 0.0600(5) Uani 1 1 d . . .
C79 C 0.8587(6) 0.2334(6) 0.7341(3) 0.0600(5) Uani 1 1 d . . .
C60 C 0.3062(5) 0.0756(6) 0.9466(3) 0.059(2) Uani 1 1 d . . .
H60 H 0.2527 0.1333 0.9528 0.071 Uiso 1 1 calc R . .
C10 C -0.1717(5) 0.5705(5) 0.5684(3) 0.0523(17) Uani 1 1 d . . .
H10 H -0.1747 0.6291 0.5753 0.063 Uiso 1 1 calc R . .
C66 C 0.5895(4) 0.3853(5) 0.9293(3) 0.0421(15) Uani 1 1 d . . .
H66 H 0.6065 0.4373 0.9306 0.050 Uiso 1 1 calc R . .
C7 C -0.1661(5) 0.3976(5) 0.5459(3) 0.0511(17) Uani 1 1 d . . .
H7 H -0.1648 0.3403 0.5381 0.061 Uiso 1 1 calc R . .
C8 C -0.2512(5) 0.4768(5) 0.5476(3) 0.0520(18) Uani 1 1 d . . .
H8 H -0.3084 0.4734 0.5410 0.062 Uiso 1 1 calc R . .
C9 C -0.2560(5) 0.5642(5) 0.5590(3) 0.0526(18) Uani 1 1 d . . .
H9 H -0.3160 0.6180 0.5602 0.063 Uiso 1 1 calc R . .
C59 C 0.2905(6) -0.0060(7) 0.9464(3) 0.067(2) Uani 1 1 d . . .
H59 H 0.2253 -0.0033 0.9526 0.080 Uiso 1 1 calc R . .
C31 C 0.5320(5) -0.0733(5) 0.6701(3) 0.0600(5) Uani 1 1 d . . .
H31A H 0.5541 -0.0618 0.6996 0.090 Uiso 1 1 calc R . .
H31B H 0.4894 -0.1103 0.6859 0.090 Uiso 1 1 calc R . .
H31C H 0.4958 -0.0112 0.6485 0.090 Uiso 1 1 calc R . .
C50 C 0.5553(6) 0.5539(5) 0.6976(3) 0.0600(5) Uani 1 1 d . . .
H50A H 0.5440 0.6125 0.7105 0.090 Uiso 1 1 calc R . .
H50B H 0.5515 0.5701 0.6584 0.090 Uiso 1 1 calc R . .
H50C H 0.6202 0.5061 0.7040 0.090 Uiso 1 1 calc R . .
C45 C 0.2895(6) 0.2269(6) 0.7221(3) 0.0600(5) Uani 1 1 d . . .
H45A H 0.3289 0.1976 0.6905 0.090 Uiso 1 1 calc R . .
H45B H 0.2457 0.2930 0.7093 0.090 Uiso 1 1 calc R . .
H45C H 0.2508 0.1885 0.7441 0.090 Uiso 1 1 calc R . .
C58 C 0.3674(6) -0.0934(6) 0.9373(3) 0.066(2) Uani 1 1 d . . .
H58 H 0.3536 -0.1480 0.9372 0.080 Uiso 1 1 calc R . .
C52 C 0.8748(5) -0.0376(5) 0.8930(3) 0.0484(17) Uani 1 1 d . . .
H52 H 0.9292 -0.0948 0.8869 0.058 Uiso 1 1 calc R . .
C93 C 1.0556(6) 0.6090(6) 0.8584(3) 0.0600(5) Uani 1 1 d . . .
C82 C 0.7623(5) 0.2278(6) 0.7708(3) 0.0600(5) Uani 1 1 d . . .
H82A H 0.7709 0.1600 0.7863 0.090 Uiso 1 1 calc R . .
H82B H 0.7094 0.2568 0.7486 0.090 Uiso 1 1 calc R . .
H82C H 0.7458 0.2632 0.8005 0.090 Uiso 1 1 calc R . .
C44 C 0.4231(6) 0.1235(5) 0.7811(3) 0.0600(5) Uani 1 1 d . . .
H44A H 0.4652 0.0917 0.7508 0.090 Uiso 1 1 calc R . .
H44B H 0.3814 0.0876 0.8020 0.090 Uiso 1 1 calc R . .
H44C H 0.4636 0.1249 0.8051 0.090 Uiso 1 1 calc R . .
C30 C 0.5898(6) -0.1523(6) 0.5855(3) 0.0600(5) Uani 1 1 d . . .
H30A H 0.5453 -0.1871 0.6011 0.090 Uiso 1 1 calc R . .
H30B H 0.6472 -0.1917 0.5635 0.090 Uiso 1 1 calc R . .
H30C H 0.5565 -0.0909 0.5622 0.090 Uiso 1 1 calc R . .
C57 C 0.4628(6) -0.0993(5) 0.9287(3) 0.0586(19) Uani 1 1 d . . .
H57 H 0.5146 -0.1586 0.9233 0.070 Uiso 1 1 calc R . .
C32 C 0.6722(6) -0.2327(5) 0.6683(3) 0.0600(5) Uani 1 1 d . . .
H32A H 0.6938 -0.2236 0.6988 0.090 Uiso 1 1 calc R . .
H32B H 0.7287 -0.2724 0.6460 0.090 Uiso 1 1 calc R . .
H32C H 0.6254 -0.2652 0.6827 0.090 Uiso 1 1 calc R . .
C46 C 0.2928(6) 0.2772(5) 0.8074(3) 0.0600(5) Uani 1 1 d . . .
H46A H 0.2510 0.3438 0.7940 0.090 Uiso 1 1 calc R . .
H46B H 0.3345 0.2774 0.8311 0.090 Uiso 1 1 calc R . .
H46C H 0.2520 0.2402 0.8282 0.090 Uiso 1 1 calc R . .
C98 C 0.6333(7) 0.6221(7) 0.9151(4) 0.0978(8) Uani 1 1 d . . .
H98A H 0.5674 0.6583 0.9058 0.147 Uiso 1 1 calc R . .
H98B H 0.6463 0.6552 0.9384 0.147 Uiso 1 1 calc R . .
H98C H 0.6387 0.5566 0.9348 0.147 Uiso 1 1 calc R . .
C80 C 0.8762(7) 0.1861(7) 0.6841(4) 0.0978(8) Uani 1 1 d . . .
H80A H 0.8877 0.1170 0.6967 0.147 Uiso 1 1 calc R . .
H80B H 0.9332 0.1938 0.6586 0.147 Uiso 1 1 calc R . .
H80C H 0.8186 0.2176 0.6654 0.147 Uiso 1 1 calc R . .
C78 C 1.1514(7) -0.1230(7) 0.7780(5) 0.0978(8) Uani 1 1 d . . .
H78A H 1.2024 -0.1824 0.7676 0.147 Uiso 1 1 calc R . .
H78B H 1.0966 -0.1031 0.7581 0.147 Uiso 1 1 calc R . .
H78C H 1.1289 -0.1350 0.8174 0.147 Uiso 1 1 calc R . .
C99 C 0.6877(8) 0.5656(7) 0.8226(4) 0.0978(8) Uani 1 1 d . . .
H99A H 0.7349 0.5630 0.7888 0.147 Uiso 1 1 calc R . .
H99B H 0.6216 0.6028 0.8136 0.147 Uiso 1 1 calc R . .
H99C H 0.6929 0.4998 0.8413 0.147 Uiso 1 1 calc R . .
C81 C 0.8466(7) 0.3414(7) 0.7112(5) 0.0978(8) Uani 1 1 d . . .
H81A H 0.8372 0.3733 0.7415 0.147 Uiso 1 1 calc R . .
H81B H 0.7898 0.3742 0.6919 0.147 Uiso 1 1 calc R . .
H81C H 0.9053 0.3446 0.6857 0.147 Uiso 1 1 calc R . .
C100 C 0.6951(7) 0.7213(7) 0.8306(4) 0.0978(8) Uani 1 1 d . . .
H10A H 0.7407 0.7202 0.7962 0.147 Uiso 1 1 calc R . .
H10B H 0.7075 0.7554 0.8536 0.147 Uiso 1 1 calc R . .
H10C H 0.6280 0.7548 0.8227 0.147 Uiso 1 1 calc R . .
C76 C 1.2825(7) -0.0773(7) 0.7937(5) 0.0978(8) Uani 1 1 d . . .
H76A H 1.3097 -0.0267 0.7858 0.147 Uiso 1 1 calc R . .
H76B H 1.3324 -0.1355 0.7815 0.147 Uiso 1 1 calc R . .
H76C H 1.2616 -0.0923 0.8333 0.147 Uiso 1 1 calc R . .
C48 C 0.4841(8) 0.4880(7) 0.7918(5) 0.0978(8) Uani 1 1 d . . .
C26 C 1.0304(7) -0.0611(7) 0.5899(5) 0.0978(8) Uani 1 1 d . . .
H26A H 1.0244 -0.0218 0.5531 0.147 Uiso 1 1 calc R . .
H26B H 1.0994 -0.0994 0.5928 0.147 Uiso 1 1 calc R . .
H26C H 1.0030 -0.0187 0.6169 0.147 Uiso 1 1 calc R . .
C28 C 0.9860(7) -0.1882(7) 0.6592(4) 0.0978(8) Uani 1 1 d . . .
H28A H 1.0557 -0.2217 0.6617 0.147 Uiso 1 1 calc R . .
H28B H 0.9547 -0.2357 0.6679 0.147 Uiso 1 1 calc R . .
H28C H 0.9558 -0.1440 0.6852 0.147 Uiso 1 1 calc R . .
C49 C 0.3767(7) 0.5912(7) 0.7174(5) 0.0978(8) Uani 1 1 d . . .
H49A H 0.3249 0.5672 0.7370 0.147 Uiso 1 1 calc R . .
H49B H 0.3743 0.6070 0.6780 0.147 Uiso 1 1 calc R . .
H49C H 0.3676 0.6494 0.7300 0.147 Uiso 1 1 calc R . .
C94 C 1.0200(7) 0.6948(7) 0.8860(4) 0.0978(8) Uani 1 1 d . . .
H94A H 1.0079 0.6735 0.9258 0.147 Uiso 1 1 calc R . .
H94B H 0.9594 0.7427 0.8733 0.147 Uiso 1 1 calc R . .
H94C H 1.0696 0.7239 0.8769 0.147 Uiso 1 1 calc R . .
C27 C 1.0212(7) -0.1991(7) 0.5586(4) 0.0978(8) Uani 1 1 d . . .
H27A H 1.0127 -0.1607 0.5217 0.147 Uiso 1 1 calc R . .
H27B H 0.9900 -0.2465 0.5664 0.147 Uiso 1 1 calc R . .
H27C H 1.0910 -0.2330 0.5609 0.147 Uiso 1 1 calc R . .
C77 C 1.2304(7) -0.0222(7) 0.7005(4) 0.0978(8) Uani 1 1 d . . .
H77A H 1.2569 0.0291 0.6916 0.147 Uiso 1 1 calc R . .
H77B H 1.1759 -0.0022 0.6804 0.147 Uiso 1 1 calc R . .
H77C H 1.2815 -0.0816 0.6903 0.147 Uiso 1 1 calc R . .
C95 C 1.0773(8) 0.6356(7) 0.7971(4) 0.0978(8) Uani 1 1 d . . .
H95A H 1.1026 0.5771 0.7814 0.147 Uiso 1 1 calc R . .
H95B H 1.1262 0.6657 0.7874 0.147 Uiso 1 1 calc R . .
H95C H 1.0174 0.6812 0.7827 0.147 Uiso 1 1 calc R . .
C96 C 1.1593(7) 0.5440(7) 0.8743(5) 0.0978(8) Uani 1 1 d . . .
H96A H 1.1541 0.5231 0.9142 0.147 Uiso 1 1 calc R . .
H96B H 1.2021 0.5811 0.8617 0.147 Uiso 1 1 calc R . .
H96C H 1.1866 0.4871 0.8571 0.147 Uiso 1 1 calc R . .
O9 O 0.0540(7) 0.4024(7) 0.7374(4) 0.158(4) Uani 1 1 d D . .
O10 O 0.6645(9) 0.3695(9) 1.0506(4) 0.261(9) Uani 1 1 d . . .
C105 C 0.7644(18) -0.0450(14) 0.7585(8) 0.166(6) Uani 1 1 d . . .
C103 C 0.6732(12) 0.3251(9) 1.1003(6) 0.145(6) Uani 1 1 d . . .
C104 C 0.6946(11) 0.0241(13) 0.7306(9) 0.173(7) Uani 1 1 d . . .
O11 O 0.2237(9) 0.3069(11) 0.9591(7) 0.224(6) Uani 1 1 d . . .
N11 N 0.8436(17) -0.0956(16) 0.7764(9) 0.300(14) Uani 1 1 d . . .
C106 C 0.2040(14) 0.334(2) 1.0111(7) 0.256(13) Uani 1 1 d . . .
C102 C -0.0357(8) 0.4955(12) 0.7417(7) 0.319(19) Uani 1 1 d D . .
C101 C -0.0987(7) 0.5790(6) 0.7057(3) 0.077(3) Uani 1 1 d D . .

loop_
_atom_site_aniso_label
_atom_site_aniso_U_11
_atom_site_aniso_U_22
_atom_site_aniso_U_33
_atom_site_aniso_U_23
_atom_site_aniso_U_13
_atom_site_aniso_U_12
Fe1 0.0294(5) 0.0337(5) 0.0376(5) -0.0046(4) -0.0071(4) -0.0110(4)
Fe2 0.0282(5) 0.0293(4) 0.0372(5) -0.0034(4) -0.0073(4) -0.0116(4)
O5 0.039(2) 0.032(2) 0.041(2) -0.0023(18) -0.0115(19) -0.0097(19)
O2 0.041(2) 0.039(2) 0.034(2) -0.0014(18) -0.0071(18) -0.0188(19)
O6 0.037(2) 0.031(2) 0.052(3) -0.0040(19) -0.0082(19) -0.0168(19)
O3 0.046(3) 0.046(3) 0.039(2) 0.000(2) -0.014(2) -0.018(2)
O1 0.033(2) 0.034(2) 0.050(3) -0.0073(19) -0.0078(19) -0.0078(18)
N9 0.039(3) 0.050(3) 0.047(3) 0.000(3) -0.008(2) -0.024(3)
O7 0.033(2) 0.044(2) 0.044(2) 0.001(2) -0.0083(19) -0.016(2)
O8 0.055(3) 0.059(3) 0.042(3) 0.016(2) -0.008(2) -0.022(2)
N5 0.030(3) 0.035(3) 0.036(3) -0.005(2) -0.006(2) -0.012(2)
N1 0.034(3) 0.033(3) 0.039(3) -0.004(2) -0.007(2) -0.011(2)
N6 0.026(3) 0.036(3) 0.045(3) -0.006(2) -0.006(2) -0.012(2)
N8 0.041(3) 0.041(3) 0.058(4) -0.006(3) -0.006(3) -0.024(3)
N10 0.032(3) 0.036(3) 0.033(3) -0.005(2) -0.006(2) -0.017(2)
N2 0.037(3) 0.035(3) 0.039(3) -0.003(2) -0.012(2) -0.017(2)
N7 0.033(3) 0.030(3) 0.039(3) 0.001(2) -0.012(2) -0.012(2)
C68 0.032(3) 0.034(3) 0.033(3) 0.000(3) -0.009(2) -0.014(3)
N3 0.037(3) 0.047(3) 0.048(3) -0.003(2) -0.008(2) -0.023(3)
N4 0.033(3) 0.044(3) 0.045(3) -0.004(2) -0.011(2) -0.013(2)
C4 0.039(3) 0.041(3) 0.031(3) 0.001(3) -0.011(3) -0.018(3)
O4 0.070(3) 0.062(3) 0.050(3) 0.017(3) -0.029(3) -0.026(3)
C12 0.031(3) 0.044(4) 0.032(3) 0.000(3) -0.009(3) -0.014(3)
C69 0.037(3) 0.034(3) 0.031(3) -0.002(2) -0.004(3) -0.019(3)
C13 0.033(3) 0.037(3) 0.036(3) -0.005(3) -0.007(3) -0.012(3)
C5 0.035(3) 0.045(4) 0.035(3) -0.005(3) -0.005(3) -0.018(3)
C87 0.043(4) 0.037(3) 0.040(3) -0.011(3) -0.005(3) -0.021(3)
C39 0.043(4) 0.046(4) 0.034(3) -0.003(3) -0.003(3) -0.022(3)
C62 0.032(3) 0.042(3) 0.038(3) 0.001(3) -0.007(3) -0.023(3)
C54 0.037(3) 0.033(3) 0.040(3) -0.005(3) -0.003(3) -0.020(3)
C63 0.032(3) 0.042(4) 0.038(3) 0.000(3) -0.010(3) -0.013(3)
C19 0.030(3) 0.039(4) 0.043(4) -0.004(3) -0.002(3) -0.005(3)
C41 0.050(4) 0.048(4) 0.039(4) -0.006(3) -0.013(3) -0.025(3)
C70 0.027(3) 0.040(3) 0.041(4) -0.001(3) 0.000(3) -0.014(3)
C67 0.031(3) 0.036(3) 0.033(3) -0.001(3) -0.010(2) -0.014(3)
C18 0.034(3) 0.037(3) 0.028(3) 0.000(3) -0.004(2) -0.017(3)
C33 0.033(3) 0.039(3) 0.037(3) -0.002(3) 0.003(3) -0.011(3)
C55 0.033(3) 0.039(3) 0.042(4) -0.002(3) -0.009(3) -0.016(3)
C37 0.029(3) 0.041(3) 0.029(3) 0.003(3) -0.012(2) -0.013(3)
C74 0.032(3) 0.028(3) 0.035(3) 0.005(3) -0.005(3) -0.010(3)
C24 0.035(3) 0.038(3) 0.037(3) -0.011(3) 0.000(3) -0.009(3)
C42 0.037(3) 0.048(4) 0.038(3) -0.007(3) -0.010(3) -0.022(3)
C21 0.035(4) 0.047(4) 0.049(4) -0.002(3) -0.005(3) -0.001(3)
C29 0.0626(12) 0.0598(12) 0.0597(12) -0.0092(9) -0.0032(9) -0.0294(10)
C65 0.036(4) 0.044(4) 0.062(4) -0.013(3) -0.001(3) -0.008(3)
C2 0.050(4) 0.038(4) 0.078(5) -0.012(3) -0.018(4) -0.019(3)
C92 0.046(4) 0.040(4) 0.063(4) -0.017(3) -0.008(3) -0.020(3)
C17 0.032(3) 0.036(3) 0.034(3) 0.001(3) -0.007(3) -0.015(3)
C88 0.050(4) 0.031(3) 0.038(3) -0.007(3) -0.008(3) -0.017(3)
C20 0.042(4) 0.053(4) 0.045(4) -0.007(3) 0.000(3) -0.015(3)
C73 0.044(4) 0.042(4) 0.031(3) -0.005(3) -0.007(3) -0.016(3)
C51 0.030(3) 0.035(3) 0.051(4) -0.006(3) -0.004(3) -0.009(3)
C89 0.051(4) 0.034(3) 0.041(4) -0.008(3) -0.006(3) -0.013(3)
C3 0.046(4) 0.049(4) 0.060(4) -0.009(3) -0.014(3) -0.021(3)
C91 0.064(5) 0.047(4) 0.065(5) -0.019(4) 0.004(4) -0.035(4)
C56 0.050(4) 0.054(4) 0.044(4) 0.002(3) -0.012(3) -0.034(4)
C61 0.046(4) 0.058(4) 0.038(4) 0.007(3) -0.012(3) -0.031(4)
C1 0.040(4) 0.042(4) 0.047(4) -0.008(3) -0.009(3) -0.013(3)
C34 0.026(3) 0.042(3) 0.038(3) 0.000(3) -0.006(3) -0.015(3)
C84 0.037(3) 0.048(4) 0.037(3) -0.007(3) -0.009(3) -0.021(3)
C40 0.046(4) 0.055(4) 0.043(4) -0.016(3) 0.002(3) -0.027(3)
C6 0.031(3) 0.054(4) 0.032(3) -0.002(3) -0.006(3) -0.015(3)
C83 0.028(3) 0.043(3) 0.039(3) -0.003(3) -0.002(3) -0.018(3)
C38 0.038(3) 0.039(3) 0.034(3) -0.002(3) -0.012(3) -0.016(3)
C36 0.036(3) 0.045(4) 0.035(4) -0.004(3) -0.006(3) -0.008(3)
C90 0.065(5) 0.041(4) 0.054(4) -0.002(3) -0.003(4) -0.030(4)
C23 0.038(4) 0.034(3) 0.048(4) -0.011(3) -0.004(3) -0.007(3)
C11 0.039(4) 0.043(4) 0.037(3) -0.002(3) -0.011(3) -0.011(3)
C86 0.042(4) 0.037(3) 0.042(4) -0.004(3) -0.007(3) -0.020(3)
C15 0.046(4) 0.039(4) 0.067(5) -0.017(3) -0.022(3) -0.010(3)
C43 0.0626(12) 0.0598(12) 0.0597(12) -0.0092(9) -0.0032(9) -0.0294(10)
C71 0.041(4) 0.040(4) 0.045(4) -0.007(3) 0.004(3) -0.023(3)
C97 0.0626(12) 0.0598(12) 0.0597(12) -0.0092(9) -0.0032(9) -0.0294(10)
C16 0.040(4) 0.044(4) 0.049(4) -0.009(3) -0.017(3) -0.015(3)
C72 0.049(4) 0.045(4) 0.035(3) -0.009(3) -0.006(3) -0.020(3)
C25 0.0626(12) 0.0598(12) 0.0597(12) -0.0092(9) -0.0032(9) -0.0294(10)
C14 0.041(4) 0.041(4) 0.058(4) -0.012(3) -0.013(3) -0.010(3)
C53 0.038(4) 0.035(3) 0.069(5) -0.011(3) -0.004(3) -0.018(3)
C75 0.0626(12) 0.0598(12) 0.0597(12) -0.0092(9) -0.0032(9) -0.0294(10)
C35 0.038(3) 0.036(3) 0.040(4) 0.000(3) -0.007(3) -0.016(3)
C22 0.051(4) 0.040(4) 0.048(4) 0.001(3) -0.004(3) -0.004(3)
C85 0.034(3) 0.032(3) 0.045(4) 0.001(3) -0.014(3) -0.010(3)
C64 0.029(3) 0.045(4) 0.064(5) -0.003(3) -0.005(3) -0.013(3)
C47 0.0626(12) 0.0598(12) 0.0597(12) -0.0092(9) -0.0032(9) -0.0294(10)
C79 0.0626(12) 0.0598(12) 0.0597(12) -0.0092(9) -0.0032(9) -0.0294(10)
C60 0.044(4) 0.072(5) 0.062(5) 0.011(4) -0.011(3) -0.036(4)
C10 0.039(4) 0.052(4) 0.062(5) -0.011(3) -0.013(3) -0.010(3)
C66 0.035(3) 0.036(3) 0.055(4) -0.010(3) -0.008(3) -0.011(3)
C7 0.041(4) 0.061(4) 0.055(4) 0.003(3) -0.017(3) -0.025(4)
C8 0.032(4) 0.065(5) 0.057(4) -0.001(4) -0.014(3) -0.018(3)
C9 0.032(4) 0.060(5) 0.055(4) -0.010(4) -0.006(3) -0.008(3)
C59 0.052(5) 0.096(7) 0.066(5) 0.007(5) -0.013(4) -0.053(5)
C31 0.0626(12) 0.0598(12) 0.0597(12) -0.0092(9) -0.0032(9) -0.0294(10)
C50 0.0626(12) 0.0598(12) 0.0597(12) -0.0092(9) -0.0032(9) -0.0294(10)
C45 0.0626(12) 0.0598(12) 0.0597(12) -0.0092(9) -0.0032(9) -0.0294(10)
C58 0.074(6) 0.070(5) 0.075(6) 0.004(4) -0.022(4) -0.052(5)
C52 0.035(4) 0.034(3) 0.073(5) -0.012(3) -0.007(3) -0.008(3)
C93 0.0626(12) 0.0598(12) 0.0597(12) -0.0092(9) -0.0032(9) -0.0294(10)
C82 0.0626(12) 0.0598(12) 0.0597(12) -0.0092(9) -0.0032(9) -0.0294(10)
C44 0.0626(12) 0.0598(12) 0.0597(12) -0.0092(9) -0.0032(9) -0.0294(10)
C30 0.0626(12) 0.0598(12) 0.0597(12) -0.0092(9) -0.0032(9) -0.0294(10)
C57 0.059(5) 0.052(4) 0.075(5) 0.001(4) -0.013(4) -0.037(4)
C32 0.0626(12) 0.0598(12) 0.0597(12) -0.0092(9) -0.0032(9) -0.0294(10)
C46 0.0626(12) 0.0598(12) 0.0597(12) -0.0092(9) -0.0032(9) -0.0294(10)
C98 0.0870(18) 0.0874(18) 0.120(2) -0.0222(16) -0.0155(15) -0.0318(15)
C80 0.0870(18) 0.0874(18) 0.120(2) -0.0222(16) -0.0155(15) -0.0318(15)
C78 0.0870(18) 0.0874(18) 0.120(2) -0.0222(16) -0.0155(15) -0.0318(15)
C99 0.0870(18) 0.0874(18) 0.120(2) -0.0222(16) -0.0155(15) -0.0318(15)
C81 0.0870(18) 0.0874(18) 0.120(2) -0.0222(16) -0.0155(15) -0.0318(15)
C100 0.0870(18) 0.0874(18) 0.120(2) -0.0222(16) -0.0155(15) -0.0318(15)
C76 0.0870(18) 0.0874(18) 0.120(2) -0.0222(16) -0.0155(15) -0.0318(15)
C48 0.0870(18) 0.0874(18) 0.120(2) -0.0222(16) -0.0155(15) -0.0318(15)
C26 0.0870(18) 0.0874(18) 0.120(2) -0.0222(16) -0.0155(15) -0.0318(15)
C28 0.0870(18) 0.0874(18) 0.120(2) -0.0222(16) -0.0155(15) -0.0318(15)
C49 0.0870(18) 0.0874(18) 0.120(2) -0.0222(16) -0.0155(15) -0.0318(15)
C94 0.0870(18) 0.0874(18) 0.120(2) -0.0222(16) -0.0155(15) -0.0318(15)
C27 0.0870(18) 0.0874(18) 0.120(2) -0.0222(16) -0.0155(15) -0.0318(15)
C77 0.0870(18) 0.0874(18) 0.120(2) -0.0222(16) -0.0155(15) -0.0318(15)
C95 0.0870(18) 0.0874(18) 0.120(2) -0.0222(16) -0.0155(15) -0.0318(15)
C96 0.0870(18) 0.0874(18) 0.120(2) -0.0222(16) -0.0155(15) -0.0318(15)
O9 0.165(8) 0.174(9) 0.125(7) 0.074(6) -0.068(6) -0.090(7)
O10 0.246(13) 0.225(12) 0.115(7) -0.086(8) -0.059(8) 0.159(10)
C105 0.21(2) 0.130(14) 0.175(17) -0.056(13) -0.042(15) -0.061(14)
C103 0.191(15) 0.091(9) 0.136(12) -0.031(8) -0.076(11) 0.000(9)
C104 0.110(11) 0.169(15) 0.25(2) -0.072(14) -0.095(12) -0.007(10)
O11 0.138(9) 0.265(15) 0.268(16) -0.091(13) -0.039(10) -0.044(9)
N11 0.29(3) 0.29(2) 0.24(2) -0.134(18) -0.133(18) 0.074(19)
C106 0.201(18) 0.52(4) 0.138(14) -0.20(2) 0.055(12) -0.18(2)
C102 0.095(11) 0.58(4) 0.48(3) -0.50(4) 0.142(16) -0.169(18)
C101 0.064(6) 0.068(5) 0.051(5) -0.005(4) -0.004(4) 0.018(4)

loop_
_atom_type_symbol
_atom_type_description
_atom_type_scat_dispersion_real
_atom_type_scat_dispersion_imag
_atom_type_scat_source
C C 0.0033 0.0016 'International Tables Vol C Tables 4.2.6.8 and 6.1.1.4'
H H 0.0000 0.0000 'International Tables Vol C Tables 4.2.6.8 and 6.1.1.4'
N N 0.0061 0.0033 'International Tables Vol C Tables 4.2.6.8 and 6.1.1.4'
O O 0.0106 0.0060 'International Tables Vol C Tables 4.2.6.8 and 6.1.1.4'
Fe Fe 0.3463 0.8444 'International Tables Vol C Tables 4.2.6.8 and 6.1.1.4'

loop_
_geom_angle_atom_site_label_1
_geom_angle_atom_site_label_2
_geom_angle_atom_site_label_3
_geom_angle
_geom_angle_site_symmetry_1
_geom_angle_site_symmetry_3
_geom_angle_publ_flag
O2 Fe1 O1 96.99(17) . . ?
O2 Fe1 O3 154.49(17) . . ?
O1 Fe1 O3 103.67(18) . . ?
O2 Fe1 N1 108.59(17) . . ?
O1 Fe1 N1 89.13(18) . . ?
O3 Fe1 N1 86.76(17) . . ?
O2 Fe1 N5 87.71(17) . . ?
O1 Fe1 N5 92.88(17) . . ?
O3 Fe1 N5 76.57(17) . . ?
N1 Fe1 N5 163.22(18) . . ?
O2 Fe1 N2 86.88(17) . . ?
O1 Fe1 N2 162.24(17) . . ?
O3 Fe1 N2 78.01(17) . . ?
N1 Fe1 N2 73.25(17) . . ?
N5 Fe1 N2 104.61(17) . . ?
O6 Fe2 O5 99.23(17) . . ?
O6 Fe2 O7 99.14(17) . . ?
O5 Fe2 O7 156.79(17) . . ?
O6 Fe2 N7 89.62(17) . . ?
O5 Fe2 N7 108.38(17) . . ?
O7 Fe2 N7 85.81(17) . . ?
O6 Fe2 N10 92.23(17) . . ?
O5 Fe2 N10 88.83(17) . . ?
O7 Fe2 N10 76.38(16) . . ?
N7 Fe2 N10 162.17(17) . . ?
O6 Fe2 N6 162.92(17) . . ?
O5 Fe2 N6 86.66(17) . . ?
O7 Fe2 N6 79.84(17) . . ?
N7 Fe2 N6 73.30(17) . . ?
N10 Fe2 N6 103.97(17) . . ?
C74 O5 Fe2 121.4(3) . . ?
C38 O2 Fe1 120.2(3) . . ?
C88 O6 Fe2 124.7(4) . . ?
C36 O3 Fe1 118.2(4) . . ?
C24 O1 Fe1 123.7(4) . . ?
C62 N9 C61 116.2(6) . . ?
C86 O7 Fe2 118.6(4) . . ?
C34 N5 C35 112.3(5) . . ?
C34 N5 C33 110.6(4) . . ?
C35 N5 C33 108.7(4) . . ?
C34 N5 Fe1 113.5(3) . . ?
C35 N5 Fe1 105.5(3) . . ?
C33 N5 Fe1 105.7(3) . . ?
C1 N1 C18 118.6(5) . . ?
C1 N1 Fe1 122.2(4) . . ?
C18 N1 Fe1 118.8(4) . . ?
C51 N6 C68 117.2(5) . . ?
C51 N6 Fe2 129.1(4) . . ?
C68 N6 Fe2 113.7(4) . . ?
C55 N8 C56 116.6(5) . . ?
C85 N10 C83 112.5(4) . . ?
C85 N10 C84 108.4(4) . . ?
C83 N10 C84 110.0(4) . . ?
C85 N10 Fe2 105.3(3) . . ?
C83 N10 Fe2 113.6(3) . . ?
C84 N10 Fe2 106.8(3) . . ?
C16 N2 C17 117.1(5) . . ?
C16 N2 Fe1 129.9(4) . . ?
C17 N2 Fe1 112.9(4) . . ?
C66 N7 C67 118.6(5) . . ?
C66 N7 Fe2 122.7(4) . . ?
C67 N7 Fe2 118.4(4) . . ?
N6 C68 C54 122.5(5) . . ?
N6 C68 C67 116.7(5) . . ?
C54 C68 C67 120.8(5) . . ?
C5 N3 C6 116.7(5) . . ?
C12 N4 C11 116.4(5) . . ?
C3 C4 C18 118.0(6) . . ?
C3 C4 C5 122.1(6) . . ?
C18 C4 C5 120.0(5) . . ?
N4 C12 C5 122.2(5) . . ?
N4 C12 C13 118.3(5) . . ?
C5 C12 C13 119.5(5) . . ?
C70 C69 C74 119.8(5) . . ?
C70 C69 C83 120.8(5) . . ?
C74 C69 C83 119.3(5) . . ?
C17 C13 C14 118.9(6) . . ?
C17 C13 C12 120.5(5) . . ?
C14 C13 C12 120.6(5) . . ?
N3 C5 C12 121.4(5) . . ?
N3 C5 C4 119.2(5) . . ?
C12 C5 C4 119.4(5) . . ?
C92 C87 C88 120.5(6) . . ?
C92 C87 C84 120.5(6) . . ?
C88 C87 C84 119.0(5) . . ?
C40 C39 C38 116.4(5) . . ?
C40 C39 C43 121.1(6) . . ?
C38 C39 C43 122.5(6) . . ?
N9 C62 C55 121.9(5) . . ?
N9 C62 C63 118.5(5) . . ?
C55 C62 C63 119.6(5) . . ?
C53 C54 C68 118.4(5) . . ?
C53 C54 C55 122.0(5) . . ?
C68 C54 C55 119.5(5) . . ?
C64 C63 C67 117.5(6) . . ?
C64 C63 C62 122.7(5) . . ?
C67 C63 C62 119.7(5) . . ?
C20 C19 C24 120.4(6) . . ?
C20 C19 C33 119.7(6) . . ?
C24 C19 C33 119.8(5) . . ?
C42 C41 C40 115.8(6) . . ?
C42 C41 C47 123.9(6) . . ?
C40 C41 C47 120.3(6) . . ?
C71 C70 C69 121.7(6) . . ?
C71 C70 H70 119.2 . . ?
C69 C70 H70 119.2 . . ?
N7 C67 C63 121.9(5) . . ?
N7 C67 C68 117.7(5) . . ?
C63 C67 C68 120.4(5) . . ?
N1 C18 C4 122.2(5) . . ?
N1 C18 C17 117.4(5) . . ?
C4 C18 C17 120.3(5) . . ?
N5 C33 C19 114.0(5) . . ?
N5 C33 H33A 108.8 . . ?
C19 C33 H33A 108.8 . . ?
N5 C33 H33B 108.8 . . ?
C19 C33 H33B 108.8 . . ?
H33A C33 H33B 107.7 . . ?
N8 C55 C62 122.1(5) . . ?
N8 C55 C54 117.9(5) . . ?
C62 C55 C54 120.0(5) . . ?
C42 C37 C38 120.4(5) . . ?
C42 C37 C34 121.3(5) . . ?
C38 C37 C34 118.2(5) . . ?
O5 C74 C69 118.4(5) . . ?
O5 C74 C73 121.4(5) . . ?
C69 C74 C73 120.2(5) . . ?
O1 C24 C19 118.5(5) . . ?
O1 C24 C23 121.5(5) . . ?
C19 C24 C23 119.9(6) . . ?
C37 C42 C41 122.2(6) . . ?
C37 C42 H42 118.9 . . ?
C41 C42 H42 118.9 . . ?
C20 C21 C22 115.5(6) . . ?
C20 C21 C25 122.5(6) . . ?
C22 C21 C25 121.9(6) . . ?
C30 C29 C32 106.4(6) . . ?
C30 C29 C23 110.4(6) . . ?
C32 C29 C23 111.9(6) . . ?
C30 C29 C31 110.8(6) . . ?
C32 C29 C31 106.8(6) . . ?
C23 C29 C31 110.5(6) . . ?
C64 C65 C66 118.4(6) . . ?
C64 C65 H65 120.8 . . ?
C66 C65 H65 120.8 . . ?
C3 C2 C1 119.1(6) . . ?
C3 C2 H2 120.4 . . ?
C1 C2 H2 120.4 . . ?
C91 C92 C87 122.1(6) . . ?
C91 C92 H92 118.9 . . ?
C87 C92 H92 118.9 . . ?
N2 C17 C13 122.8(5) . . ?
N2 C17 C18 117.0(5) . . ?
C13 C17 C18 120.2(5) . . ?
O6 C88 C87 118.4(5) . . ?
O6 C88 C89 121.9(6) . . ?
C87 C88 C89 119.6(6) . . ?
C19 C20 C21 122.5(7) . . ?
C19 C20 H20 118.7 . . ?
C21 C20 H20 118.7 . . ?
C72 C73 C74 115.9(5) . . ?
C72 C73 C79 121.4(6) . . ?
C74 C73 C79 122.7(6) . . ?
N6 C51 C52 123.4(6) . . ?
N6 C51 H51 118.3 . . ?
C52 C51 H51 118.3 . . ?
C88 C89 C90 117.1(6) . . ?
C88 C89 C97 122.3(6) . . ?
C90 C89 C97 120.6(6) . . ?
C2 C3 C4 119.2(6) . . ?
C2 C3 H3 120.4 . . ?
C4 C3 H3 120.4 . . ?
C92 C91 C90 116.6(6) . . ?
C92 C91 C93 122.2(7) . . ?
C90 C91 C93 121.1(6) . . ?
N8 C56 C57 119.4(6) . . ?
N8 C56 C61 121.0(6) . . ?
C57 C56 C61 119.6(6) . . ?
N9 C61 C56 122.2(6) . . ?
N9 C61 C60 119.7(7) . . ?
C56 C61 C60 118.1(6) . . ?
N1 C1 C2 122.9(6) . . ?
N1 C1 H1 118.5 . . ?
C2 C1 H1 118.5 . . ?
N5 C34 C37 114.3(4) . . ?
N5 C34 H34A 108.7 . . ?
C37 C34 H34A 108.7 . . ?
N5 C34 H34B 108.7 . . ?
C37 C34 H34B 108.7 . . ?
H34A C34 H34B 107.6 . . ?
N10 C84 C87 114.0(5) . . ?
N10 C84 H84A 108.8 . . ?
C87 C84 H84A 108.8 . . ?
N10 C84 H84B 108.8 . . ?
C87 C84 H84B 108.8 . . ?
H84A C84 H84B 107.7 . . ?
C41 C40 C39 124.9(6) . . ?
C41 C40 H40 117.6 . . ?
C39 C40 H40 117.6 . . ?
N3 C6 C11 121.4(5) . . ?
N3 C6 C7 119.4(6) . . ?
C11 C6 C7 119.2(6) . . ?
N10 C83 C69 115.5(5) . . ?
N10 C83 H83A 108.4 . . ?
C69 C83 H83A 108.4 . . ?
N10 C83 H83B 108.4 . . ?
C69 C83 H83B 108.4 . . ?
H83A C83 H83B 107.5 . . ?
O2 C38 C37 118.3(5) . . ?
O2 C38 C39 121.8(5) . . ?
C37 C38 C39 120.0(5) . . ?
O4 C36 O3 125.4(6) . . ?
O4 C36 C35 119.3(6) . . ?
O3 C36 C35 115.3(5) . . ?
C91 C90 C89 124.0(6) . . ?
C91 C90 H90 118.0 . . ?
C89 C90 H90 118.0 . . ?
C22 C23 C24 116.8(6) . . ?
C22 C23 C29 120.9(6) . . ?
C24 C23 C29 122.3(6) . . ?
N4 C11 C10 119.3(6) . . ?
N4 C11 C6 121.9(5) . . ?
C10 C11 C6 118.7(6) . . ?
O8 C86 O7 125.6(6) . . ?
O8 C86 C85 119.8(6) . . ?
O7 C86 C85 114.5(5) . . ?
C14 C15 C16 119.1(6) . . ?
C14 C15 H15 120.4 . . ?
C16 C15 H15 120.4 . . ?
C45 C43 C46 108.1(6) . . ?
C45 C43 C44 109.4(6) . . ?
C46 C43 C44 107.5(6) . . ?
C45 C43 C39 111.4(6) . . ?
C46 C43 C39 111.9(6) . . ?
C44 C43 C39 108.4(6) . . ?
C70 C71 C72 117.2(6) . . ?
C70 C71 C75 122.5(6) . . ?
C72 C71 C75 120.2(6) . . ?
C100 C97 C89 112.7(6) . . ?
C100 C97 C98 107.3(7) . . ?
C89 C97 C98 109.1(7) . . ?
C100 C97 C99 107.0(7) . . ?
C89 C97 C99 110.8(6) . . ?
C98 C97 C99 109.9(7) . . ?
N2 C16 C15 123.8(6) . . ?
N2 C16 H16 118.1 . . ?
C15 C16 H16 118.1 . . ?
C71 C72 C73 125.0(6) . . ?
C71 C72 H72 117.5 . . ?
C73 C72 H72 117.5 . . ?
C28 C25 C21 111.8(7) . . ?
C28 C25 C27 110.9(7) . . ?
C21 C25 C27 108.1(7) . . ?
C28 C25 C26 105.8(7) . . ?
C21 C25 C26 112.5(7) . . ?
C27 C25 C26 107.7(7) . . ?
C15 C14 C13 118.2(6) . . ?
C15 C14 H14 120.9 . . ?
C13 C14 H14 120.9 . . ?
C52 C53 C54 119.6(6) . . ?
C52 C53 H53 120.2 . . ?
C54 C53 H53 120.2 . . ?
C76 C75 C77 108.0(7) . . ?
C76 C75 C78 107.7(7) . . ?
C77 C75 C78 109.8(7) . . ?
C76 C75 C71 112.5(7) . . ?
C77 C75 C71 110.0(6) . . ?
C78 C75 C71 108.8(6) . . ?
N5 C35 C36 110.6(5) . . ?
N5 C35 H35A 109.5 . . ?
C36 C35 H35A 109.5 . . ?
N5 C35 H35B 109.5 . . ?
C36 C35 H35B 109.5 . . ?
H35A C35 H35B 108.1 . . ?
C23 C22 C21 124.8(6) . . ?
C23 C22 H22 117.6 . . ?
C21 C22 H22 117.6 . . ?
N10 C85 C86 110.4(5) . . ?
N10 C85 H85A 109.6 . . ?
C86 C85 H85A 109.6 . . ?
N10 C85 H85B 109.6 . . ?
C86 C85 H85B 109.6 . . ?
H85A C85 H85B 108.1 . . ?
C65 C64 C63 120.0(6) . . ?
C65 C64 H64 120.0 . . ?
C63 C64 H64 120.0 . . ?
C50 C47 C41 113.3(6) . . ?
C50 C47 C49 107.0(7) . . ?
C41 C47 C49 109.1(7) . . ?
C50 C47 C48 108.6(7) . . ?
C41 C47 C48 108.7(6) . . ?
C49 C47 C48 110.2(7) . . ?
C80 C79 C82 107.8(7) . . ?
C80 C79 C81 107.1(7) . . ?
C82 C79 C81 109.7(7) . . ?
C80 C79 C73 112.3(7) . . ?
C82 C79 C73 110.9(6) . . ?
C81 C79 C73 109.0(7) . . ?
C59 C60 C61 119.4(8) . . ?
C59 C60 H60 120.3 . . ?
C61 C60 H60 120.3 . . ?
C9 C10 C11 120.7(7) . . ?
C9 C10 H10 119.7 . . ?
C11 C10 H10 119.7 . . ?
N7 C66 C65 123.5(6) . . ?
N7 C66 H66 118.3 . . ?
C65 C66 H66 118.3 . . ?
C8 C7 C6 119.9(7) . . ?
C8 C7 H7 120.1 . . ?
C6 C7 H7 120.1 . . ?
C7 C8 C9 121.7(6) . . ?
C7 C8 H8 119.1 . . ?
C9 C8 H8 119.1 . . ?
C10 C9 C8 119.7(6) . . ?
C10 C9 H9 120.1 . . ?
C8 C9 H9 120.1 . . ?
C60 C59 C58 122.6(7) . . ?
C60 C59 H59 118.7 . . ?
C58 C59 H59 118.7 . . ?
C29 C31 H31A 109.5 . . ?
C29 C31 H31B 109.5 . . ?
H31A C31 H31B 109.5 . . ?
C29 C31 H31C 109.5 . . ?
H31A C31 H31C 109.5 . . ?
H31B C31 H31C 109.5 . . ?
C47 C50 H50A 109.5 . . ?
C47 C50 H50B 109.5 . . ?
H50A C50 H50B 109.5 . . ?
C47 C50 H50C 109.5 . . ?
H50A C50 H50C 109.5 . . ?
H50B C50 H50C 109.5 . . ?
C43 C45 H45A 109.5 . . ?
C43 C45 H45B 109.5 . . ?
H45A C45 H45B 109.5 . . ?
C43 C45 H45C 109.5 . . ?
H45A C45 H45C 109.5 . . ?
H45B C45 H45C 109.5 . . ?
C57 C58 C59 119.8(7) . . ?
C57 C58 H58 120.1 . . ?
C59 C58 H58 120.1 . . ?
C53 C52 C51 118.9(6) . . ?
C53 C52 H52 120.6 . . ?
C51 C52 H52 120.6 . . ?
C95 C93 C94 112.7(8) . . ?
C95 C93 C91 111.2(7) . . ?
C94 C93 C91 110.8(7) . . ?
C95 C93 C96 102.3(7) . . ?
C94 C93 C96 105.8(7) . . ?
C91 C93 C96 113.7(7) . . ?
C79 C82 H82A 109.5 . . ?
C79 C82 H82B 109.5 . . ?
H82A C82 H82B 109.5 . . ?
C79 C82 H82C 109.5 . . ?
H82A C82 H82C 109.5 . . ?
H82B C82 H82C 109.5 . . ?
C43 C44 H44A 109.5 . . ?
C43 C44 H44B 109.5 . . ?
H44A C44 H44B 109.5 . . ?
C43 C44 H44C 109.5 . . ?
H44A C44 H44C 109.5 . . ?
H44B C44 H44C 109.5 . . ?
C29 C30 H30A 109.5 . . ?
C29 C30 H30B 109.5 . . ?
H30A C30 H30B 109.5 . . ?
C29 C30 H30C 109.5 . . ?
H30A C30 H30C 109.5 . . ?
H30B C30 H30C 109.5 . . ?
C58 C57 C56 120.6(7) . . ?
C58 C57 H57 119.7 . . ?
C56 C57 H57 119.7 . . ?
C29 C32 H32A 109.5 . . ?
C29 C32 H32B 109.5 . . ?
H32A C32 H32B 109.5 . . ?
C29 C32 H32C 109.5 . . ?
H32A C32 H32C 109.5 . . ?
H32B C32 H32C 109.5 . . ?
C43 C46 H46A 109.5 . . ?
C43 C46 H46B 109.5 . . ?
H46A C46 H46B 109.5 . . ?
C43 C46 H46C 109.5 . . ?
H46A C46 H46C 109.5 . . ?
H46B C46 H46C 109.5 . . ?
C97 C98 H98A 109.5 . . ?
C97 C98 H98B 109.5 . . ?
H98A C98 H98B 109.5 . . ?
C97 C98 H98C 109.5 . . ?
H98A C98 H98C 109.5 . . ?
H98B C98 H98C 109.5 . . ?
C79 C80 H80A 109.5 . . ?
C79 C80 H80B 109.5 . . ?
H80A C80 H80B 109.5 . . ?
C79 C80 H80C 109.5 . . ?
H80A C80 H80C 109.5 . . ?
H80B C80 H80C 109.5 . . ?
C75 C78 H78A 109.5 . . ?
C75 C78 H78B 109.5 . . ?
H78A C78 H78B 109.5 . . ?
C75 C78 H78C 109.5 . . ?
H78A C78 H78C 109.5 . . ?
H78B C78 H78C 109.5 . . ?
C97 C99 H99A 109.5 . . ?
C97 C99 H99B 109.5 . . ?
H99A C99 H99B 109.5 . . ?
C97 C99 H99C 109.5 . . ?
H99A C99 H99C 109.5 . . ?
H99B C99 H99C 109.5 . . ?
C79 C81 H81A 109.5 . . ?
C79 C81 H81B 109.5 . . ?
H81A C81 H81B 109.5 . . ?
C79 C81 H81C 109.5 . . ?
H81A C81 H81C 109.5 . . ?
H81B C81 H81C 109.5 . . ?
C97 C100 H10A 109.5 . . ?
C97 C100 H10B 109.5 . . ?
H10A C100 H10B 109.5 . . ?
C97 C100 H10C 109.5 . . ?
H10A C100 H10C 109.5 . . ?
H10B C100 H10C 109.5 . . ?
C75 C76 H76A 109.5 . . ?
C75 C76 H76B 109.5 . . ?
H76A C76 H76B 109.5 . . ?
C75 C76 H76C 109.5 . . ?
H76A C76 H76C 109.5 . . ?
H76B C76 H76C 109.5 . . ?
C25 C26 H26A 109.5 . . ?
C25 C26 H26B 109.5 . . ?
H26A C26 H26B 109.5 . . ?
C25 C26 H26C 109.5 . . ?
H26A C26 H26C 109.5 . . ?
H26B C26 H26C 109.5 . . ?
C25 C28 H28A 109.5 . . ?
C25 C28 H28B 109.5 . . ?
H28A C28 H28B 109.5 . . ?
C25 C28 H28C 109.5 . . ?
H28A C28 H28C 109.5 . . ?
H28B C28 H28C 109.5 . . ?
C47 C49 H49A 109.5 . . ?
C47 C49 H49B 109.5 . . ?
H49A C49 H49B 109.5 . . ?
C47 C49 H49C 109.5 . . ?
H49A C49 H49C 109.5 . . ?
H49B C49 H49C 109.5 . . ?
C93 C94 H94A 109.5 . . ?
C93 C94 H94B 109.5 . . ?
H94A C94 H94B 109.5 . . ?
C93 C94 H94C 109.5 . . ?
H94A C94 H94C 109.5 . . ?
H94B C94 H94C 109.5 . . ?
C25 C27 H27A 109.5 . . ?
C25 C27 H27B 109.5 . . ?
H27A C27 H27B 109.5 . . ?
C25 C27 H27C 109.5 . . ?
H27A C27 H27C 109.5 . . ?
H27B C27 H27C 109.5 . . ?
C75 C77 H77A 109.5 . . ?
C75 C77 H77B 109.5 . . ?
H77A C77 H77B 109.5 . . ?
C75 C77 H77C 109.5 . . ?
H77A C77 H77C 109.5 . . ?
H77B C77 H77C 109.5 . . ?
C93 C95 H95A 109.5 . . ?
C93 C95 H95B 109.5 . . ?
H95A C95 H95B 109.5 . . ?
C93 C95 H95C 109.5 . . ?
H95A C95 H95C 109.5 . . ?
H95B C95 H95C 109.5 . . ?
C93 C96 H96A 109.5 . . ?
C93 C96 H96B 109.5 . . ?
H96A C96 H96B 109.5 . . ?
C93 C96 H96C 109.5 . . ?
H96A C96 H96C 109.5 . . ?
H96B C96 H96C 109.5 . . ?
N11 C105 C104 164(3) . . ?
C101 C102 O9 139.8(11) . . ?

loop_
_geom_bond_atom_site_label_1
_geom_bond_atom_site_label_2
_geom_bond_distance
_geom_bond_site_symmetry_2
_geom_bond_publ_flag
Fe1 O2 1.903(4) . ?
Fe1 O1 1.905(4) . ?
Fe1 O3 2.036(4) . ?
Fe1 N1 2.174(5) . ?
Fe1 N5 2.195(5) . ?
Fe1 N2 2.337(5) . ?
Fe2 O6 1.896(4) . ?
Fe2 O5 1.898(4) . ?
Fe2 O7 2.042(4) . ?
Fe2 N7 2.175(5) . ?
Fe2 N10 2.188(5) . ?
Fe2 N6 2.316(5) . ?
O5 C74 1.353(7) . ?
O2 C38 1.351(7) . ?
O6 C88 1.352(7) . ?
O3 C36 1.290(7) . ?
O1 C24 1.366(7) . ?
N9 C62 1.328(7) . ?
N9 C61 1.358(8) . ?
O7 C86 1.294(7) . ?
O8 C86 1.219(7) . ?
N5 C34 1.475(7) . ?
N5 C35 1.478(7) . ?
N5 C33 1.498(7) . ?
N1 C1 1.322(7) . ?
N1 C18 1.343(7) . ?
N6 C51 1.345(7) . ?
N6 C68 1.362(7) . ?
N8 C55 1.333(8) . ?
N8 C56 1.357(8) . ?
N10 C85 1.476(7) . ?
N10 C83 1.487(7) . ?
N10 C84 1.492(7) . ?
N2 C16 1.322(7) . ?
N2 C17 1.360(7) . ?
N7 C66 1.326(7) . ?
N7 C67 1.352(7) . ?
C68 C54 1.396(8) . ?
C68 C67 1.441(8) . ?
N3 C5 1.331(7) . ?
N3 C6 1.356(8) . ?
N4 C12 1.325(7) . ?
N4 C11 1.352(8) . ?
C4 C3 1.397(9) . ?
C4 C18 1.406(8) . ?
C4 C5 1.458(8) . ?
O4 C36 1.219(7) . ?
C12 C5 1.430(8) . ?
C12 C13 1.461(8) . ?
C69 C70 1.393(8) . ?
C69 C74 1.409(8) . ?
C69 C83 1.501(8) . ?
C13 C17 1.387(8) . ?
C13 C14 1.400(8) . ?
C87 C92 1.388(8) . ?
C87 C88 1.399(8) . ?
C87 C84 1.495(8) . ?
C39 C40 1.403(9) . ?
C39 C38 1.411(8) . ?
C39 C43 1.539(9) . ?
C62 C55 1.420(8) . ?
C62 C63 1.455(8) . ?
C54 C53 1.382(8) . ?
C54 C55 1.464(8) . ?
C63 C64 1.401(8) . ?
C63 C67 1.412(8) . ?
C19 C20 1.374(9) . ?
C19 C24 1.392(9) . ?
C19 C33 1.506(8) . ?
C41 C42 1.396(9) . ?
C41 C40 1.401(9) . ?
C41 C47 1.521(9) . ?
C70 C71 1.375(9) . ?
C70 H70 0.9300 . ?
C18 C17 1.458(8) . ?
C33 H33A 0.9700 . ?
C33 H33B 0.9700 . ?
C37 C42 1.378(8) . ?
C37 C38 1.405(8) . ?
C37 C34 1.500(8) . ?
C74 C73 1.413(8) . ?
C24 C23 1.414(8) . ?
C42 H42 0.9300 . ?
C21 C20 1.387(9) . ?
C21 C22 1.402(10) . ?
C21 C25 1.529(10) . ?
C29 C30 1.520(10) . ?
C29 C32 1.533(10) . ?
C29 C23 1.534(9) . ?
C29 C31 1.534(10) . ?
C65 C64 1.372(9) . ?
C65 C66 1.388(8) . ?
C65 H65 0.9300 . ?
C2 C3 1.363(9) . ?
C2 C1 1.396(9) . ?
C2 H2 0.9300 . ?
C92 C91 1.379(9) . ?
C92 H92 0.9300 . ?
C88 C89 1.408(8) . ?
C20 H20 0.9300 . ?
C73 C72 1.402(8) . ?
C73 C79 1.537(10) . ?
C51 C52 1.379(8) . ?
C51 H51 0.9300 . ?
C89 C90 1.409(9) . ?
C89 C97 1.528(10) . ?
C3 H3 0.9300 . ?
C91 C90 1.393(10) . ?
C91 C93 1.528(10) . ?
C56 C57 1.407(9) . ?
C56 C61 1.409(9) . ?
C61 C60 1.427(9) . ?
C1 H1 0.9300 . ?
C34 H34A 0.9700 . ?
C34 H34B 0.9700 . ?
C84 H84A 0.9700 . ?
C84 H84B 0.9700 . ?
C40 H40 0.9300 . ?
C6 C11 1.409(9) . ?
C6 C7 1.429(8) . ?
C83 H83A 0.9700 . ?
C83 H83B 0.9700 . ?
C36 C35 1.519(8) . ?
C90 H90 0.9300 . ?
C23 C22 1.385(9) . ?
C11 C10 1.408(9) . ?
C86 C85 1.518(8) . ?
C15 C14 1.371(9) . ?
C15 C16 1.398(8) . ?
C15 H15 0.9300 . ?
C43 C45 1.527(10) . ?
C43 C46 1.530(10) . ?
C43 C44 1.535(10) . ?
C71 C72 1.379(9) . ?
C71 C75 1.534(9) . ?
C97 C100 1.523(11) . ?
C97 C98 1.541(12) . ?
C97 C99 1.543(12) . ?
C16 H16 0.9300 . ?
C72 H72 0.9300 . ?
C25 C28 1.492(12) . ?
C25 C27 1.533(12) . ?
C25 C26 1.541(11) . ?
C14 H14 0.9300 . ?
C53 C52 1.376(8) . ?
C53 H53 0.9300 . ?
C75 C76 1.522(12) . ?
C75 C77 1.528(12) . ?
C75 C78 1.530(11) . ?
C35 H35A 0.9700 . ?
C35 H35B 0.9700 . ?
C22 H22 0.9300 . ?
C85 H85A 0.9700 . ?
C85 H85B 0.9700 . ?
C64 H64 0.9300 . ?
C47 C50 1.501(10) . ?
C47 C49 1.525(12) . ?
C47 C48 1.541(13) . ?
C79 C80 1.527(12) . ?
C79 C82 1.528(10) . ?
C79 C81 1.530(11) . ?
C60 C59 1.347(10) . ?
C60 H60 0.9300 . ?
C10 C9 1.376(9) . ?
C10 H10 0.9300 . ?
C66 H66 0.9300 . ?
C7 C8 1.341(9) . ?
C7 H7 0.9300 . ?
C8 C9 1.396(10) . ?
C8 H8 0.9300 . ?
C9 H9 0.9300 . ?
C59 C58 1.380(11) . ?
C59 H59 0.9300 . ?
C31 H31A 0.9600 . ?
C31 H31B 0.9600 . ?
C31 H31C 0.9600 . ?
C50 H50A 0.9600 . ?
C50 H50B 0.9600 . ?
C50 H50C 0.9600 . ?
C45 H45A 0.9600 . ?
C45 H45B 0.9600 . ?
C45 H45C 0.9600 . ?
C58 C57 1.353(10) . ?
C58 H58 0.9300 . ?
C52 H52 0.9300 . ?
C93 C95 1.474(12) . ?
C93 C94 1.479(11) . ?
C93 C96 1.535(12) . ?
C82 H82A 0.9600 . ?
C82 H82B 0.9600 . ?
C82 H82C 0.9600 . ?
C44 H44A 0.9600 . ?
C44 H44B 0.9600 . ?
C44 H44C 0.9600 . ?
C30 H30A 0.9600 . ?
C30 H30B 0.9600 . ?
C30 H30C 0.9600 . ?
C57 H57 0.9300 . ?
C32 H32A 0.9600 . ?
C32 H32B 0.9600 . ?
C32 H32C 0.9600 . ?
C46 H46A 0.9600 . ?
C46 H46B 0.9600 . ?
C46 H46C 0.9600 . ?
C98 H98A 0.9600 . ?
C98 H98B 0.9600 . ?
C98 H98C 0.9600 . ?
C80 H80A 0.9600 . ?
C80 H80B 0.9600 . ?
C80 H80C 0.9600 . ?
C78 H78A 0.9600 . ?
C78 H78B 0.9600 . ?
C78 H78C 0.9600 . ?
C99 H99A 0.9600 . ?
C99 H99B 0.9600 . ?
C99 H99C 0.9600 . ?
C81 H81A 0.9600 . ?
C81 H81B 0.9600 . ?
C81 H81C 0.9600 . ?
C100 H10A 0.9600 . ?
C100 H10B 0.9600 . ?
C100 H10C 0.9600 . ?
C76 H76A 0.9600 . ?
C76 H76B 0.9600 . ?
C76 H76C 0.9600 . ?
C26 H26A 0.9600 . ?
C26 H26B 0.9600 . ?
C26 H26C 0.9600 . ?
C28 H28A 0.9600 . ?
C28 H28B 0.9600 . ?
C28 H28C 0.9600 . ?
C49 H49A 0.9600 . ?
C49 H49B 0.9600 . ?
C49 H49C 0.9600 . ?
C94 H94A 0.9600 . ?
C94 H94B 0.9600 . ?
C94 H94C 0.9600 . ?
C27 H27A 0.9600 . ?
C27 H27B 0.9600 . ?
C27 H27C 0.9600 . ?
C77 H77A 0.9600 . ?
C77 H77B 0.9600 . ?
C77 H77C 0.9600 . ?
C95 H95A 0.9600 . ?
C95 H95B 0.9600 . ?
C95 H95C 0.9600 . ?
C96 H96A 0.9600 . ?
C96 H96B 0.9600 . ?
C96 H96C 0.9600 . ?
O9 C102 1.499(13) . ?
O10 C103 1.259(15) . ?
C105 N11 1.23(2) . ?
C105 C104 1.32(2) . ?
O11 C106 1.400(16) . ?
C102 C101 1.455(16) . ?
